data_1563228
loop_
_publ_author_name
'Deka, Himangshu'
'Sarma, Rupam'
'Kumari, Satchi'
'Khare, Alika'
'Baruah, Jubaraj B.'

_publ_section_title
;
 Different geometrical arrangements in carboxylate coordination polymers
 of flexible dicarboxylic acid
;
_journal_issue 7
_journal_name_full 'Journal of Solid State Chemistry'
_journal_page_first 1726
_journal_page_last 1734
_journal_paper_doi 10.1016/j.jssc.2011.05.004
_journal_volume 184
_journal_year 2011
_chemical_formula_sum 'C14 H14 O8 Zn'
_chemical_formula_weight 375.62
_space_group_IT_number 2
_space_group_name_Hall '-P 1'
_space_group_name_H-M_alt 'P -1'
_symmetry_cell_setting triclinic
_symmetry_space_group_name_H-M 'P -1'
_atom_sites_solution_hydrogens geom
_atom_sites_solution_primary direct
_atom_sites_solution_secondary difmap
_audit_creation_method SHELXL-97
_cell_angle_alpha 91.089(4)
_cell_angle_beta 97.389(4)
_cell_angle_gamma 95.697(4)
_cell_formula_units_Z 2
_cell_length_a 7.3001(4)
_cell_length_b 7.6324(4)
_cell_length_c 12.8284(7)
_cell_measurement_reflns_used 2571
_cell_measurement_temperature 296(2)
_cell_measurement_theta_max 27.02
_cell_measurement_theta_min 3.08
_cell_volume 704.96(7)
_computing_cell_refinement 'Bruker SMART'
_computing_data_collection 'Bruker SMART'
_computing_data_reduction 'Bruker SAINT'
_computing_molecular_graphics 'Bruker SHELXTL'
_computing_publication_material 'Bruker SHELXTL'
_computing_structure_refinement 'SHELXL-97 (Sheldrick, 1997)'
_computing_structure_solution 'SHELXS-97 (Sheldrick, 1990)'
_diffrn_ambient_temperature 296(2)
_diffrn_measured_fraction_theta_full 0.975
_diffrn_measured_fraction_theta_max 0.975
_diffrn_measurement_device_type 'CCD area detector'
_diffrn_measurement_method 'phi and omega scans'
_diffrn_radiation_monochromator graphite
_diffrn_radiation_source 'fine-focus sealed tube'
_diffrn_radiation_type MoK\a
_diffrn_radiation_wavelength 0.71073
_diffrn_reflns_av_R_equivalents 0.0837
_diffrn_reflns_av_sigmaI/netI 0.0635
_diffrn_reflns_limit_h_max 8
_diffrn_reflns_limit_h_min -8
_diffrn_reflns_limit_k_max 9
_diffrn_reflns_limit_k_min -9
_diffrn_reflns_limit_l_max 14
_diffrn_reflns_limit_l_min -15
_diffrn_reflns_number 5430
_diffrn_reflns_theta_full 25.00
_diffrn_reflns_theta_max 25.00
_diffrn_reflns_theta_min 1.60
_exptl_absorpt_coefficient_mu 1.784
_exptl_absorpt_correction_type none
_exptl_crystal_colour colorless
_exptl_crystal_density_diffrn 1.770
_exptl_crystal_density_method 'not measured'
_exptl_crystal_description block
_exptl_crystal_F_000 384
_exptl_crystal_size_max 0.22
_exptl_crystal_size_mid 0.19
_exptl_crystal_size_min 0.16
_refine_diff_density_max 0.627
_refine_diff_density_min -0.913
_refine_diff_density_rms 0.100
_refine_ls_extinction_method none
_refine_ls_goodness_of_fit_ref 1.047
_refine_ls_hydrogen_treatment constr
_refine_ls_matrix_type full
_refine_ls_number_parameters 210
_refine_ls_number_reflns 2424
_refine_ls_number_restraints 0
_refine_ls_restrained_S_all 1.047
_refine_ls_R_factor_all 0.0521
_refine_ls_R_factor_gt 0.0448
_refine_ls_shift/su_max 0.004
_refine_ls_shift/su_mean 0.000
_refine_ls_structure_factor_coef Fsqd
_refine_ls_weighting_details 'calc w=1/[\s^2^(Fo^2^)+(0.0750P)^2^+0.0000P] where P=(Fo^2^+2Fc^2^)/3'
_refine_ls_weighting_scheme calc
_refine_ls_wR_factor_gt 0.1181
_refine_ls_wR_factor_ref 0.1228
_reflns_number_gt 2076
_reflns_number_total 2424
_reflns_threshold_expression >2sigma(I)
_cod_data_source_file JSSC-2011-184-1726.cif
_cod_data_source_block zn27dia_0m
_cod_depositor_comments
;
The following automatic conversions were performed:

data item '_symmetry_cell_setting' value 'Triclinic' was changed to
'triclinic' in accordance with the built-in table derived from the
CIF Core dictionary named 'cif_core.dic' version 2.4.5 last updated
on 2014-11-21.

Automatic conversion script
Id: cif_fix_values 8369 2020-08-20 11:38:08Z andrius 
;
_cod_original_sg_symbol_H-M P-1
_cod_database_code 1563228

loop_
_symmetry_equiv_pos_as_xyz
'x, y, z'
'-x, -y, -z'

loop_
_atom_site_label
_atom_site_type_symbol
_atom_site_fract_x
_atom_site_fract_y
_atom_site_fract_z
_atom_site_U_iso_or_equiv
_atom_site_adp_type
_atom_site_occupancy
_atom_site_symmetry_multiplicity
_atom_site_calc_flag
_atom_site_refinement_flags
_atom_site_disorder_assembly
_atom_site_disorder_group
O5 O 0.7663(4) 0.6507(3) 0.8926(2) 0.0401(7) Uani 1 1 d . . .
C14 C 0.9346(5) 0.6259(4) 0.8901(3) 0.0280(8) Uani 1 1 d . . .
Zn1 Zn 0.66592(5) -0.14985(5) -0.04321(3) 0.02992(19) Uani 1 1 d . . .
O8 O 0.4457(4) -0.3251(4) 0.0050(3) 0.0490(8) Uani 1 1 d . . .
H8 H 0.3459 -0.3025 -0.0260 0.074 Uiso 1 1 calc R . .
H6B H 0.9336 0.0178 -0.1432 0.074 Uiso 1 1 d R . .
H8B H 0.5097 -0.3747 0.0168 0.074 Uiso 1 1 d R . .
O1 O 0.7670(4) -0.0726(4) 0.1047(2) 0.0386(7) Uani 1 1 d . . .
O7 O 0.4731(4) -0.0623(4) -0.1457(3) 0.0522(8) Uani 1 1 d . . .
O2 O 0.9801(4) 0.0651(4) 0.2750(2) 0.0384(7) Uani 1 1 d . . .
O6 O 0.8426(4) 0.0495(3) -0.0983(2) 0.0339(6) Uani 1 1 d . . .
H6 H 0.8915 0.1150 -0.0489 0.051 Uiso 1 1 calc R . .
O4 O 1.0690(4) 0.6961(3) 0.9497(2) 0.0393(7) Uani 1 1 d . . .
O3 O 1.1538(4) 0.4880(4) 0.7999(2) 0.0410(7) Uani 1 1 d . . .
C3 C 1.0908(5) 0.1324(5) 0.3653(3) 0.0320(8) Uani 1 1 d . . .
C8 C 1.0239(5) 0.2018(5) 0.4498(3) 0.0324(8) Uani 1 1 d . . .
H8A H 0.8965 0.2022 0.4496 0.039 Uiso 1 1 calc R . .
C7 C 1.1482(5) 0.2734(5) 0.5381(3) 0.0304(8) Uani 1 1 d . . .
C6 C 1.3400(5) 0.2729(5) 0.5367(3) 0.0359(9) Uani 1 1 d . . .
C5 C 1.4026(6) 0.1983(7) 0.4474(4) 0.0505(12) Uani 1 1 d . . .
H5 H 1.5294 0.1953 0.4462 0.061 Uiso 1 1 calc R . .
C4 C 1.2809(6) 0.1306(6) 0.3632(3) 0.0423(10) Uani 1 1 d . . .
H4A H 1.3246 0.0835 0.3049 0.051 Uiso 1 1 calc R . .
C2 C 0.7857(5) 0.0760(5) 0.2709(3) 0.0331(8) Uani 1 1 d . . .
H2A H 0.7636 0.1966 0.2859 0.040 Uiso 1 1 calc R . .
H2B H 0.7377 0.0026 0.3242 0.040 Uiso 1 1 calc R . .
C1 C 0.6850(5) 0.0163(5) 0.1639(3) 0.0282(8) Uani 1 1 d . . .
C12 C 1.0829(5) 0.3429(5) 0.6275(3) 0.0334(9) Uani 1 1 d . . .
H12 H 0.9557 0.3409 0.6292 0.040 Uiso 1 1 calc R . .
C11 C 1.2030(5) 0.4128(5) 0.7112(3) 0.0333(9) Uani 1 1 d . . .
C10 C 1.3955(5) 0.4174(6) 0.7094(4) 0.0428(10) Uani 1 1 d . . .
H10 H 1.4777 0.4694 0.7655 0.051 Uiso 1 1 calc R . .
C9 C 1.4611(6) 0.3458(7) 0.6257(4) 0.0505(12) Uani 1 1 d . . .
H9 H 1.5886 0.3446 0.6267 0.061 Uiso 1 1 calc R . .
C13 C 0.9598(5) 0.4984(5) 0.8030(3) 0.0347(9) Uani 1 1 d . . .
H13A H 0.8995 0.3829 0.8150 0.042 Uiso 1 1 calc R . .
H13B H 0.9031 0.5379 0.7361 0.042 Uiso 1 1 calc R . .

loop_
_atom_site_aniso_label
_atom_site_aniso_U_11
_atom_site_aniso_U_22
_atom_site_aniso_U_33
_atom_site_aniso_U_23
_atom_site_aniso_U_13
_atom_site_aniso_U_12
O5 0.0351(15) 0.0420(15) 0.0448(19) -0.0123(13) 0.0102(13) 0.0084(11)
C14 0.034(2) 0.0249(16) 0.027(2) -0.0024(14) 0.0074(16) 0.0055(14)
Zn1 0.0268(3) 0.0388(3) 0.0242(3) -0.01211(18) 0.00108(18) 0.00894(17)
O8 0.0342(16) 0.0490(17) 0.064(2) 0.0088(15) 0.0065(16) 0.0046(13)
O1 0.0353(15) 0.0525(16) 0.0270(17) -0.0111(12) 0.0046(12) 0.0012(12)
O7 0.0335(17) 0.081(2) 0.043(2) 0.0034(16) 0.0026(14) 0.0160(14)
O2 0.0315(14) 0.0581(17) 0.0256(16) -0.0132(12) 0.0015(12) 0.0102(12)
O6 0.0300(14) 0.0431(15) 0.0284(16) -0.0135(11) 0.0045(12) 0.0041(11)
O4 0.0367(15) 0.0415(15) 0.0383(18) -0.0159(12) 0.0028(13) 0.0032(12)
O3 0.0352(15) 0.0547(17) 0.0332(18) -0.0221(13) 0.0030(13) 0.0110(12)
C3 0.036(2) 0.0357(18) 0.025(2) -0.0053(15) 0.0032(17) 0.0059(15)
C8 0.0289(19) 0.040(2) 0.029(2) -0.0069(16) 0.0048(16) 0.0074(15)
C7 0.034(2) 0.0323(18) 0.026(2) -0.0038(15) 0.0065(17) 0.0059(14)
C6 0.033(2) 0.048(2) 0.026(2) -0.0088(17) 0.0064(17) 0.0022(16)
C5 0.032(2) 0.084(3) 0.036(3) -0.017(2) 0.008(2) 0.006(2)
C4 0.037(2) 0.065(3) 0.026(2) -0.0175(19) 0.0082(18) 0.0062(19)
C2 0.034(2) 0.040(2) 0.025(2) -0.0051(16) 0.0043(16) 0.0082(15)
C1 0.0253(19) 0.0381(19) 0.022(2) 0.0028(15) 0.0054(15) 0.0015(14)
C12 0.028(2) 0.041(2) 0.032(2) -0.0090(17) 0.0046(17) 0.0079(15)
C11 0.038(2) 0.0343(19) 0.028(2) -0.0089(16) 0.0061(17) 0.0069(15)
C10 0.034(2) 0.059(3) 0.033(3) -0.020(2) 0.0001(19) 0.0020(18)
C9 0.025(2) 0.083(3) 0.042(3) -0.023(2) 0.0037(19) 0.0012(19)
C13 0.040(2) 0.0362(19) 0.029(2) -0.0091(16) 0.0073(17) 0.0044(16)

loop_
_atom_type_symbol
_atom_type_description
_atom_type_scat_dispersion_real
_atom_type_scat_dispersion_imag
_atom_type_scat_source
C C 0.0033 0.0016 'International Tables Vol C Tables 4.2.6.8 and 6.1.1.4'
O O 0.0106 0.0060 'International Tables Vol C Tables 4.2.6.8 and 6.1.1.4'
Zn Zn 0.2839 1.4301 'International Tables Vol C Tables 4.2.6.8 and 6.1.1.4'
H H 0.0000 0.0000 'International Tables Vol C Tables 4.2.6.8 and 6.1.1.4'

loop_
_geom_angle_atom_site_label_1
_geom_angle_atom_site_label_2
_geom_angle_atom_site_label_3
_geom_angle
_geom_angle_site_symmetry_1
_geom_angle_site_symmetry_3
C14 O5 Zn1 128.3(2) . 1_566
O4 C14 O5 126.1(4) . .
O4 C14 C13 121.1(3) . .
O5 C14 C13 112.8(3) . .
O5 Zn1 O7 109.24(14) 1_544 .
O5 Zn1 O1 118.69(12) 1_544 .
O7 Zn1 O1 132.07(13) . .
O5 Zn1 O6 96.98(11) 1_544 .
O7 Zn1 O6 84.52(12) . .
O1 Zn1 O6 89.63(11) . .
O5 Zn1 O8 90.39(12) 1_544 .
O7 Zn1 O8 86.29(13) . .
O1 Zn1 O8 93.12(12) . .
O6 Zn1 O8 169.72(11) . .
Zn1 O8 H8 109.5 . .
Zn1 O8 H8B 83.8 . .
H8 O8 H8B 153.7 . .
C1 O1 Zn1 124.6(3) . .
C1 O7 Zn1 147.9(3) 2_655 .
C3 O2 C2 116.6(3) . .
Zn1 O6 H6B 119.1 . .
Zn1 O6 H6 109.5 . .
H6B O6 H6 111.4 . .
C11 O3 C13 117.0(3) . .
C8 C3 O2 124.0(3) . .
C8 C3 C4 121.1(4) . .
O2 C3 C4 114.9(3) . .
C3 C8 C7 120.2(4) . .
C3 C8 H8A 119.9 . .
C7 C8 H8A 119.9 . .
C6 C7 C12 119.4(4) . .
C6 C7 C8 119.1(4) . .
C12 C7 C8 121.5(3) . .
C7 C6 C5 118.6(4) . .
C7 C6 C9 118.0(4) . .
C5 C6 C9 123.5(4) . .
C4 C5 C6 121.4(4) . .
C4 C5 H5 119.3 . .
C6 C5 H5 119.3 . .
C5 C4 C3 119.6(4) . .
C5 C4 H4A 120.2 . .
C3 C4 H4A 120.2 . .
O2 C2 C1 110.8(3) . .
O2 C2 H2A 109.5 . .
C1 C2 H2A 109.5 . .
O2 C2 H2B 109.5 . .
C1 C2 H2B 109.5 . .
H2A C2 H2B 108.1 . .
O7 C1 O1 127.5(4) 2_655 .
O7 C1 C2 114.1(3) 2_655 .
O1 C1 C2 118.3(3) . .
C11 C12 C7 121.0(3) . .
C11 C12 H12 119.5 . .
C7 C12 H12 119.5 . .
C12 C11 O3 125.5(4) . .
C12 C11 C10 120.1(4) . .
O3 C11 C10 114.4(3) . .
C9 C10 C11 119.8(4) . .
C9 C10 H10 120.1 . .
C11 C10 H10 120.1 . .
C10 C9 C6 121.6(4) . .
C10 C9 H9 119.2 . .
C6 C9 H9 119.2 . .
O3 C13 C14 109.5(3) . .
O3 C13 H13A 109.8 . .
C14 C13 H13A 109.8 . .
O3 C13 H13B 109.8 . .
C14 C13 H13B 109.8 . .
H13A C13 H13B 108.2 . .

loop_
_geom_bond_atom_site_label_1
_geom_bond_atom_site_label_2
_geom_bond_distance
_geom_bond_site_symmetry_2
O5 C14 1.266(4) .
O5 Zn1 1.965(3) 1_566
C14 O4 1.233(4) .
C14 C13 1.509(5) .
Zn1 O5 1.965(3) 1_544
Zn1 O7 1.975(3) .
Zn1 O1 2.001(3) .
Zn1 O6 2.089(3) .
Zn1 O8 2.149(3) .
O8 H8 0.8200 .
O8 H8B 0.6355 .
O1 C1 1.254(5) .
O7 C1 1.235(4) 2_655
O2 C3 1.383(5) .
O2 C2 1.424(5) .
O6 H6B 0.9783 .
O6 H6 0.8200 .
O3 C11 1.369(5) .
O3 C13 1.432(5) .
C3 C8 1.364(6) .
C3 C4 1.393(5) .
C8 C7 1.421(5) .
C8 H8A 0.9300 .
C7 C6 1.403(5) .
C7 C12 1.411(5) .
C6 C5 1.416(6) .
C6 C9 1.419(6) .
C5 C4 1.365(6) .
C5 H5 0.9300 .
C4 H4A 0.9300 .
C2 C1 1.511(5) .
C2 H2A 0.9700 .
C2 H2B 0.9700 .
C1 O7 1.235(4) 2_655
C12 C11 1.360(5) .
C12 H12 0.9300 .
C11 C10 1.405(5) .
C10 C9 1.358(6) .
C10 H10 0.9300 .
C9 H9 0.9300 .
C13 H13A 0.9700 .
C13 H13B 0.9700 .
